data_4115348
loop_
_publ_author_name
'Patrick L. Holland'
'Thomas R. Cundari'
'Lanyn L. Perez'
'Nathan A. Eckert'
'Rene J. Lachicotte'

_publ_section_title
;
 Electronically Unsaturated Three-Coordinate Chloride and Methyl Complexes
 of Iron, Cobalt, and Nickel
;
_journal_name_full 'Journal of the American Chemical Society'
_journal_page_first 14416
_journal_page_last 14424
_journal_paper_doi 10.1021/ja025583m
_journal_volume 124
_journal_year 2002
_chemical_formula_moiety 'C35 H53 Cl Co N2'
_chemical_formula_sum 'C35 H53 Cl Co N2'
_chemical_formula_weight 596.17
_chemical_name_common LCoCl
_chemical_name_systematic
;
2,2,6,6-tetramethyl-3,5-bis(2,6-diisopropylphenylimido)heptyl cobalt(II) 
chloride 
;
_space_group_IT_number 15
_symmetry_cell_setting monoclinic
_symmetry_space_group_name_Hall '-C 2yc'
_symmetry_space_group_name_H-M 'C 1 2/c 1'
_atom_sites_solution_hydrogens geom
_atom_sites_solution_primary direct
_atom_sites_solution_secondary difmap
_audit_creation_method SHELXL-97
_cell_angle_alpha 90.00
_cell_angle_beta 107.0670(10)
_cell_angle_gamma 90.00
_cell_formula_units_Z 4
_cell_length_a 16.9464(9)
_cell_length_b 9.2668(5)
_cell_length_c 22.8151(12)
_cell_measurement_reflns_used 5548
_cell_measurement_temperature 193(2)
_cell_measurement_theta_max 28.2
_cell_measurement_theta_min 2.41
_cell_volume 3425.1(3)
_computing_cell_refinement SAINT
_computing_data_collection SMART
_computing_data_reduction XPREP
_computing_structure_refinement 'SHELXL-97 (Sheldrick, 1997)'
_computing_structure_solution SIR-92
_diffrn_ambient_temperature 193(2)
_diffrn_measured_fraction_theta_full 0.971
_diffrn_measured_fraction_theta_max 0.971
_diffrn_measurement_device_type SMART
_diffrn_measurement_method hemisphere
_diffrn_radiation_monochromator graphite
_diffrn_radiation_source 'fine-focus sealed tube'
_diffrn_radiation_type MoK\a
_diffrn_radiation_wavelength 0.71073
_diffrn_reflns_av_R_equivalents 0.0331
_diffrn_reflns_av_sigmaI/netI 0.0491
_diffrn_reflns_limit_h_max 22
_diffrn_reflns_limit_h_min -20
_diffrn_reflns_limit_k_max 12
_diffrn_reflns_limit_k_min -6
_diffrn_reflns_limit_l_max 29
_diffrn_reflns_limit_l_min -26
_diffrn_reflns_number 10563
_diffrn_reflns_theta_full 28.27
_diffrn_reflns_theta_max 28.27
_diffrn_reflns_theta_min 1.87
_exptl_absorpt_coefficient_mu 0.603
_exptl_absorpt_correction_T_max 0.999
_exptl_absorpt_correction_T_min 0.857
_exptl_absorpt_correction_type empirical
_exptl_absorpt_process_details SADABS
_exptl_crystal_colour brown
_exptl_crystal_density_diffrn 1.156
_exptl_crystal_description block
_exptl_crystal_F_000 1284
_exptl_crystal_size_max 0.3
_exptl_crystal_size_mid 0.2
_exptl_crystal_size_min 0.1
_refine_diff_density_max 0.562
_refine_diff_density_min -0.593
_refine_diff_density_rms 0.060
_refine_ls_extinction_method none
_refine_ls_goodness_of_fit_ref 1.268
_refine_ls_hydrogen_treatment mixed
_refine_ls_matrix_type full
_refine_ls_number_parameters 185
_refine_ls_number_reflns 4125
_refine_ls_number_restraints 0
_refine_ls_restrained_S_all 1.268
_refine_ls_R_factor_all 0.1041
_refine_ls_R_factor_gt 0.0776
_refine_ls_shift/su_max 0.000
_refine_ls_shift/su_mean 0.000
_refine_ls_structure_factor_coef Fsqd
_refine_ls_weighting_details 'calc w=1/[\s^2^(Fo^2^)+(0.0335P)^2^+5.2497P] where P=(Fo^2^+2Fc^2^)/3'
_refine_ls_weighting_scheme calc
_refine_ls_wR_factor_gt 0.1214
_refine_ls_wR_factor_ref 0.1283
_reflns_number_gt 3312
_reflns_number_total 4125
_reflns_threshold_expression >2sigma(I)
_cod_data_source_file ja025583m-3_s1_3.cif
_cod_data_source_block LCoCl
_cod_database_code 4115348

loop_
_symmetry_equiv_pos_as_xyz
'x, y, z'
'-x, y, -z+1/2'
'x+1/2, y+1/2, z'
'-x+1/2, y+1/2, -z+1/2'
'-x, -y, -z'
'x, -y, z-1/2'
'-x+1/2, -y+1/2, -z'
'x+1/2, -y+1/2, z-1/2'

loop_
_atom_site_label
_atom_site_type_symbol
_atom_site_fract_x
_atom_site_fract_y
_atom_site_fract_z
_atom_site_U_iso_or_equiv
_atom_site_adp_type
_atom_site_occupancy
_atom_site_symmetry_multiplicity
_atom_site_calc_flag
_atom_site_refinement_flags
Co1 Co 0.5000 0.32796(6) 0.7500 0.02849(17) Uani 1 2 d S
Cl1 Cl 0.5000 0.55885(13) 0.7500 0.0646(4) Uani 1 2 d S
N11 N 0.44857(13) 0.1953(2) 0.68669(9) 0.0214(5) Uani 1 1 d .
C11 C 0.36456(19) -0.0041(3) 0.58011(12) 0.0334(7) Uani 1 1 d .
H11A H 0.4010 0.0503 0.5618 0.050 Uiso 1 1 calc R
H11B H 0.3206 0.0593 0.5849 0.050 Uiso 1 1 calc R
H11C H 0.3401 -0.0852 0.5533 0.050 Uiso 1 1 calc R
C21 C 0.41462(16) -0.0617(3) 0.64310(11) 0.0247(6) Uani 1 1 d .
C31 C 0.45512(15) 0.0516(3) 0.69369(11) 0.0193(5) Uani 1 1 d .
C41 C 0.5000 -0.0108(4) 0.7500 0.0251(8) Uani 1 2 d S
H41 H 0.5000 -0.1133 0.7500 0.030 Uiso 1 2 calc SR
C51 C 0.48240(18) -0.1593(3) 0.63222(13) 0.0348(7) Uani 1 1 d .
H51A H 0.4569 -0.2359 0.6032 0.052 Uiso 1 1 calc R
H51B H 0.5143 -0.2024 0.6712 0.052 Uiso 1 1 calc R
H51C H 0.5191 -0.1017 0.6153 0.052 Uiso 1 1 calc R
C61 C 0.35430(18) -0.1526(3) 0.66717(14) 0.0366(7) Uani 1 1 d .
H61A H 0.3116 -0.0897 0.6743 0.055 Uiso 1 1 calc R
H61B H 0.3846 -0.1996 0.7057 0.055 Uiso 1 1 calc R
H61C H 0.3284 -0.2262 0.6368 0.055 Uiso 1 1 calc R
C12 C 0.41073(17) 0.2751(3) 0.63168(11) 0.0235(6) Uani 1 1 d .
C22 C 0.45712(17) 0.3043(3) 0.59100(12) 0.0267(6) Uani 1 1 d .
C32 C 0.4219(2) 0.3924(4) 0.54078(14) 0.0396(8) Uani 1 1 d .
H32 H 0.4519 0.4123 0.5124 0.048 Uiso 1 1 calc R
C42 C 0.3447(2) 0.4514(4) 0.53127(15) 0.0480(9) Uani 1 1 d .
H42 H 0.3216 0.5105 0.4964 0.058 Uiso 1 1 calc R
C52 C 0.30084(19) 0.4248(4) 0.57242(15) 0.0415(8) Uani 1 1 d .
H52 H 0.2477 0.4665 0.5655 0.050 Uiso 1 1 calc R
C62 C 0.33247(16) 0.3385(3) 0.62359(13) 0.0304(6) Uani 1 1 d .
C72 C 0.54413(18) 0.2465(3) 0.60211(13) 0.0339(7) Uani 1 1 d .
H72 H 0.5514 0.1637 0.6313 0.041 Uiso 1 1 calc R
C82 C 0.5619(2) 0.1921(4) 0.54430(16) 0.0535(10) Uani 1 1 d .
H82A H 0.5208 0.1193 0.5245 0.080 Uiso 1 1 calc R
H82B H 0.6171 0.1491 0.5551 0.080 Uiso 1 1 calc R
H82C H 0.5592 0.2729 0.5161 0.080 Uiso 1 1 calc R
C92 C 0.6069(2) 0.3621(5) 0.63231(18) 0.0621(12) Uani 1 1 d .
H92A H 0.6015 0.4444 0.6044 0.093 Uiso 1 1 calc R
H92B H 0.6628 0.3221 0.6415 0.093 Uiso 1 1 calc R
H92C H 0.5969 0.3940 0.6704 0.093 Uiso 1 1 calc R
C102 C 0.28299(19) 0.3143(4) 0.66865(15) 0.0402(7) Uani 1 1 d .
H102 H 0.3180 0.2571 0.7039 0.048 Uiso 1 1 calc R
C112 C 0.2046(2) 0.2291(5) 0.6400(2) 0.0685(12) Uani 1 1 d .
H11D H 0.1695 0.2826 0.6049 0.103 Uiso 1 1 calc R
H11E H 0.1749 0.2145 0.6705 0.103 Uiso 1 1 calc R
H11F H 0.2188 0.1352 0.6261 0.103 Uiso 1 1 calc R
C122 C 0.2615(3) 0.4573(4) 0.69372(18) 0.0595(10) Uani 1 1 d .
H12A H 0.3123 0.5114 0.7126 0.089 Uiso 1 1 calc R
H12B H 0.2329 0.4381 0.7245 0.089 Uiso 1 1 calc R
H12C H 0.2257 0.5140 0.6601 0.089 Uiso 1 1 calc R

loop_
_atom_site_aniso_label
_atom_site_aniso_U_11
_atom_site_aniso_U_22
_atom_site_aniso_U_33
_atom_site_aniso_U_23
_atom_site_aniso_U_13
_atom_site_aniso_U_12
Co1 0.0416(3) 0.0163(3) 0.0221(3) 0.000 0.0010(2) 0.000
Cl1 0.0964(11) 0.0205(5) 0.0605(8) 0.000 -0.0024(7) 0.000
N11 0.0240(11) 0.0192(11) 0.0193(10) 0.0007(8) 0.0039(9) 0.0000(9)
C11 0.0373(17) 0.0304(15) 0.0249(14) -0.0066(12) -0.0028(12) -0.0035(13)
C21 0.0256(14) 0.0246(13) 0.0217(12) -0.0053(11) 0.0032(10) -0.0040(12)
C31 0.0173(12) 0.0215(13) 0.0208(12) -0.0020(10) 0.0081(10) -0.0006(11)
C41 0.029(2) 0.0194(18) 0.027(2) 0.000 0.0082(17) 0.000
C51 0.0409(17) 0.0319(16) 0.0307(15) -0.0072(13) 0.0093(13) 0.0032(14)
C61 0.0336(16) 0.0342(17) 0.0403(16) -0.0041(14) 0.0083(13) -0.0116(14)
C12 0.0270(14) 0.0214(13) 0.0178(13) 0.0011(10) -0.0003(11) -0.0023(11)
C22 0.0283(14) 0.0262(15) 0.0242(13) 0.0008(11) 0.0053(11) -0.0034(12)
C32 0.0370(18) 0.0492(19) 0.0311(16) 0.0139(14) 0.0078(14) -0.0059(15)
C42 0.0421(19) 0.055(2) 0.0389(18) 0.0257(17) -0.0005(15) 0.0026(17)
C52 0.0273(16) 0.046(2) 0.0456(18) 0.0154(16) 0.0024(14) 0.0090(15)
C62 0.0238(14) 0.0303(15) 0.0339(14) 0.0039(13) 0.0035(11) -0.0015(13)
C72 0.0319(16) 0.0392(17) 0.0336(16) 0.0056(13) 0.0142(13) -0.0004(14)
C82 0.055(2) 0.063(3) 0.051(2) -0.0071(19) 0.0293(18) 0.001(2)
C92 0.0324(19) 0.091(3) 0.063(2) -0.020(2) 0.0138(17) -0.013(2)
C102 0.0329(16) 0.0421(18) 0.0485(18) 0.0120(16) 0.0163(14) 0.0098(15)
C112 0.050(2) 0.061(3) 0.110(4) -0.016(3) 0.049(2) -0.012(2)
C122 0.068(3) 0.058(2) 0.062(2) -0.005(2) 0.034(2) 0.001(2)

loop_
_atom_type_symbol
_atom_type_description
_atom_type_scat_dispersion_real
_atom_type_scat_dispersion_imag
_atom_type_scat_source
C C 0.0033 0.0016 'International Tables Vol C Tables 4.2.6.8 and 6.1.1.4'
H H 0.0000 0.0000 'International Tables Vol C Tables 4.2.6.8 and 6.1.1.4'
N N 0.0061 0.0033 'International Tables Vol C Tables 4.2.6.8 and 6.1.1.4'
Cl Cl 0.1484 0.1585 'International Tables Vol C Tables 4.2.6.8 and 6.1.1.4'
Co Co 0.3494 0.9721 'International Tables Vol C Tables 4.2.6.8 and 6.1.1.4'

loop_
_geom_angle_atom_site_label_1
_geom_angle_atom_site_label_2
_geom_angle_atom_site_label_3
_geom_angle
_geom_angle_site_symmetry_1
_geom_angle_site_symmetry_3
N11 Co1 N11 99.49(13) . 2_656
N11 Co1 Cl1 130.25(6) . .
N11 Co1 Cl1 130.25(6) 2_656 .
C31 N11 C12 128.0(2) . .
C31 N11 Co1 123.19(17) . .
C12 N11 Co1 108.58(16) . .
C11 C21 C51 106.7(2) . .
C11 C21 C61 106.3(2) . .
C51 C21 C61 109.9(2) . .
C11 C21 C31 117.4(2) . .
C51 C21 C31 109.1(2) . .
C61 C21 C31 107.3(2) . .
N11 C31 C41 121.3(2) . .
N11 C31 C21 125.2(2) . .
C41 C31 C21 113.6(2) . .
C31 C41 C31 131.6(3) 2_656 .
C22 C12 C62 121.3(2) . .
C22 C12 N11 118.9(2) . .
C62 C12 N11 119.3(2) . .
C32 C22 C12 117.9(3) . .
C32 C22 C72 120.4(3) . .
C12 C22 C72 121.7(2) . .
C42 C32 C22 121.4(3) . .
C32 C42 C52 119.9(3) . .
C42 C52 C62 121.6(3) . .
C52 C62 C12 117.8(3) . .
C52 C62 C102 120.0(3) . .
C12 C62 C102 122.2(2) . .
C22 C72 C82 113.7(3) . .
C22 C72 C92 110.0(3) . .
C82 C72 C92 109.6(3) . .
C112 C102 C62 111.8(3) . .
C112 C102 C122 109.7(3) . .
C62 C102 C122 111.3(3) . .

loop_
_geom_bond_atom_site_label_1
_geom_bond_atom_site_label_2
_geom_bond_distance
_geom_bond_site_symmetry_2
Co1 N11 1.902(2) .
Co1 N11 1.902(2) 2_656
Co1 Cl1 2.1396(13) .
N11 C31 1.342(3) .
N11 C12 1.436(3) .
C11 C21 1.534(4) .
C21 C51 1.538(4) .
C21 C61 1.545(4) .
C21 C31 1.562(3) .
C31 C41 1.411(3) .
C41 C31 1.411(3) 2_656
C12 C22 1.408(4) .
C12 C62 1.412(4) .
C22 C32 1.391(4) .
C22 C72 1.518(4) .
C32 C42 1.375(5) .
C42 C52 1.381(5) .
C52 C62 1.386(4) .
C62 C102 1.522(4) .
C72 C82 1.522(4) .
C72 C92 1.524(5) .
C102 C112 1.519(5) .
C102 C122 1.529(5) .
